data_1566302
loop_
_publ_author_name
'Hirao, Yasukazu'
'Ihara, Keiji'
'Ishibashi, Yukihide'
'Tiu, Elisha Gabrielle'
'Asahi, Tsuyoshi'
'Kubo, Takashi'

_publ_section_title
;
 Mechanism and Kinetics of Fluorescence Quenching of Fluorene-Endcapped
 Butatriene: A Microspectroscopic Study of the Discrete State Constructed
 in Microcrystals
;
_journal_issue 2
_journal_name_full 'The Journal of Physical Chemistry C'
_journal_page_first 1196
_journal_page_last 1203
_journal_paper_doi 10.1021/acs.jpcc.1c09163
_journal_volume 126
_journal_year 2022
_chemical_formula_sum 'C44 H48'
_chemical_formula_weight 576.82
_chemical_name_systematic
;
1,2-bis(3,6-di-tert-butyl-9H-fluoren-9-ylidene)ethene
;
_space_group_crystal_system monoclinic
_space_group_IT_number 14
_space_group_name_Hall '-P 2yn'
_space_group_name_H-M_alt 'P 1 21/n 1'
_atom_sites_solution_hydrogens geom
_atom_sites_solution_primary direct
_atom_sites_solution_secondary difmap
_audit_creation_method SHELXL-2018/1
_cell_angle_alpha 90
_cell_angle_beta 98.646(7)
_cell_angle_gamma 90
_cell_formula_units_Z 4
_cell_length_a 15.9081(10)
_cell_length_b 10.1431(6)
_cell_length_c 23.4731(17)
_cell_measurement_reflns_used 23934
_cell_measurement_temperature 200(2)
_cell_measurement_theta_max 27.56
_cell_measurement_theta_min 3.08
_cell_volume 3744.5(4)
_computing_cell_refinement 'RAPID AUTO'
_computing_data_collection 'RAPID AUTO (Rigaku, ????)'
_computing_data_reduction 'RAPID AUTO'
_computing_molecular_graphics
;
Yadokari-XG 2009 (K. Wakita, T. Nemoto, et al., 2009)
;
_computing_publication_material
;
Yadokari-XG 2009 (K. Wakita, T. Nemoto, et al., 2009)
;
_computing_structure_refinement 'SHELXL-2018/1 (Sheldrick, 2018)'
_computing_structure_solution 'SHELXT-2018/2 (Sheldrick, 2018)'
_diffrn_ambient_temperature 200(2)
_diffrn_measured_fraction_theta_full 0.998
_diffrn_measured_fraction_theta_max 0.999
_diffrn_measurement_device_type
;
Rigaku VariMax RAPID FR-E
;
_diffrn_measurement_method \w
_diffrn_radiation_type MoK\a
_diffrn_radiation_wavelength 0.71075
_diffrn_reflns_av_R_equivalents 0.0761
_diffrn_reflns_av_unetI/netI 0.0635
_diffrn_reflns_Laue_measured_fraction_full 0.998
_diffrn_reflns_Laue_measured_fraction_max 0.999
_diffrn_reflns_limit_h_max 20
_diffrn_reflns_limit_h_min -20
_diffrn_reflns_limit_k_max 13
_diffrn_reflns_limit_k_min -12
_diffrn_reflns_limit_l_max 30
_diffrn_reflns_limit_l_min -30
_diffrn_reflns_number 36166
_diffrn_reflns_point_group_measured_fraction_full 0.998
_diffrn_reflns_point_group_measured_fraction_max 0.999
_diffrn_reflns_theta_full 25.242
_diffrn_reflns_theta_max 27.484
_diffrn_reflns_theta_min 3.079
_diffrn_source 'micro-focus rotating anode'
_exptl_absorpt_coefficient_mu 0.057
_exptl_absorpt_correction_T_max 1.0000
_exptl_absorpt_correction_T_min 0.6244
_exptl_absorpt_correction_type multi-scan
_exptl_absorpt_process_details
;
Empirical Absorption Correction   March 2001 T. Higashi
    Rigaku Corporation, Tokyo, Japan
;
_exptl_crystal_colour red
_exptl_crystal_density_diffrn 1.023
_exptl_crystal_density_method 'not measured'
_exptl_crystal_description rod
_exptl_crystal_F_000 1248
_exptl_crystal_size_max 0.300
_exptl_crystal_size_mid 0.200
_exptl_crystal_size_min 0.200
_refine_diff_density_max 0.332
_refine_diff_density_min -0.153
_refine_diff_density_rms 0.037
_refine_ls_extinction_method none
_refine_ls_goodness_of_fit_ref 1.043
_refine_ls_hydrogen_treatment constr
_refine_ls_matrix_type full
_refine_ls_number_parameters 502
_refine_ls_number_reflns 8588
_refine_ls_number_restraints 0
_refine_ls_restrained_S_all 1.043
_refine_ls_R_factor_all 0.1283
_refine_ls_R_factor_gt 0.0762
_refine_ls_shift/su_max 0.000
_refine_ls_shift/su_mean 0.000
_refine_ls_structure_factor_coef Fsqd
_refine_ls_weighting_details 'w=1/[\s^2^(Fo^2^)+(0.0688P)^2^+1.0156P] where P=(Fo^2^+2Fc^2^)/3'
_refine_ls_weighting_scheme calc
_refine_ls_wR_factor_gt 0.1529
_refine_ls_wR_factor_ref 0.1727
_reflns_Friedel_coverage 0.000
_reflns_number_gt 5417
_reflns_number_total 8588
_reflns_threshold_expression 'I > 2\s(I)'
_cod_data_source_file jp1c09163_si_002.cif
_cod_data_source_block 3b
_cod_original_sg_symbol_H-M 'P 21/n'
_cod_database_code 1566302
_shelx_shelxl_version_number 2018/1
_shelx_space_group_comment
;
The symmetry employed for this shelxl refinement is uniquely defined
by the following loop, which should always be used as a source of
symmetry information in preference to the above space-group names.
They are only intended as comments.
;
_shelx_estimated_absorpt_t_min 0.983
_shelx_estimated_absorpt_t_max 0.989

loop_
_space_group_symop_operation_xyz
'x, y, z'
'-x+1/2, y+1/2, -z+1/2'
'-x, -y, -z'
'x-1/2, -y-1/2, z-1/2'

loop_
_atom_site_label
_atom_site_type_symbol
_atom_site_fract_x
_atom_site_fract_y
_atom_site_fract_z
_atom_site_U_iso_or_equiv
_atom_site_adp_type
_atom_site_occupancy
_atom_site_site_symmetry_order
_atom_site_calc_flag
_atom_site_refinement_flags_posn
_atom_site_refinement_flags_adp
_atom_site_refinement_flags_occupancy
_atom_site_disorder_assembly
_atom_site_disorder_group
C1 C 0.15806(14) 0.0918(2) 0.04911(10) 0.0427(5) Uani 1 1 d . . . . .
C2 C 0.18693(14) 0.0128(2) 0.01661(10) 0.0413(5) Uani 1 1 d . . . . .
C3 C 0.12728(13) 0.1731(2) 0.08636(9) 0.0380(5) Uani 1 1 d . . . . .
C4 C 0.21860(14) -0.0761(2) -0.01714(9) 0.0405(5) Uani 1 1 d . . . . .
C5 C 0.15984(13) 0.3030(2) 0.10584(9) 0.0365(5) Uani 1 1 d . . . . .
C6 C 0.22542(14) 0.3780(2) 0.09075(10) 0.0457(6) Uani 1 1 d . . . . .
H1 H 0.257222 0.347741 0.062177 0.055 Uiso 1 1 calc R U . . .
C7 C 0.24430(14) 0.4982(2) 0.11781(10) 0.0481(6) Uani 1 1 d . . . . .
H2 H 0.288934 0.550155 0.106856 0.058 Uiso 1 1 calc R U . . .
C8 C 0.19997(13) 0.5456(2) 0.16062(9) 0.0394(5) Uani 1 1 d . . . . .
C9 C 0.13394(12) 0.46862(19) 0.17544(9) 0.0358(5) Uani 1 1 d . . . . .
H3 H 0.102609 0.498894 0.204280 0.043 Uiso 1 1 calc R U . . .
C10 C 0.11336(12) 0.34890(19) 0.14877(8) 0.0336(4) Uani 1 1 d . . . . .
C11 C 0.04972(12) 0.24855(19) 0.15676(8) 0.0331(4) Uani 1 1 d . . . . .
C12 C -0.00968(13) 0.2412(2) 0.19429(9) 0.0388(5) Uani 1 1 d . . . . .
H4 H -0.014159 0.311157 0.220593 0.047 Uiso 1 1 calc R U . . .
C13 C -0.06312(13) 0.1312(2) 0.19361(10) 0.0422(5) Uani 1 1 d . . . . .
C14 C -0.05585(15) 0.0319(2) 0.15373(11) 0.0499(6) Uani 1 1 d . . . . .
H5 H -0.092904 -0.041928 0.152122 0.060 Uiso 1 1 calc R U . . .
C15 C 0.00342(14) 0.0370(2) 0.11642(10) 0.0468(6) Uani 1 1 d . . . . .
H6 H 0.007239 -0.032631 0.089876 0.056 Uiso 1 1 calc R U . . .
C16 C 0.05705(13) 0.1444(2) 0.11810(9) 0.0371(5) Uani 1 1 d . . . . .
C17 C 0.18420(13) -0.2090(2) -0.03187(9) 0.0374(5) Uani 1 1 d . . . . .
C18 C 0.11373(14) -0.2728(2) -0.01807(10) 0.0431(5) Uani 1 1 d . . . . .
H7 H 0.077443 -0.230444 0.004929 0.052 Uiso 1 1 calc R U . . .
C19 C 0.09644(13) -0.4002(2) -0.03831(9) 0.0421(5) Uani 1 1 d . . . . .
H8 H 0.048088 -0.444622 -0.028420 0.050 Uiso 1 1 calc R U . . .
C20 C 0.14775(13) -0.46489(19) -0.07267(9) 0.0354(5) Uani 1 1 d . . . . .
C21 C 0.21816(13) -0.39816(19) -0.08672(9) 0.0363(5) Uani 1 1 d . . . . .
H9 H 0.253898 -0.439625 -0.110347 0.044 Uiso 1 1 calc R U . . .
C22 C 0.23650(13) -0.27155(19) -0.06648(9) 0.0365(5) Uani 1 1 d . . . . .
C23 C 0.30642(13) -0.18175(19) -0.07413(9) 0.0382(5) Uani 1 1 d . . . . .
C24 C 0.37581(13) -0.1978(2) -0.10255(9) 0.0413(5) Uani 1 1 d . . . . .
H10 H 0.382831 -0.278045 -0.122144 0.050 Uiso 1 1 calc R U . . .
C25 C 0.43556(13) -0.0974(2) -0.10273(9) 0.0414(5) Uani 1 1 d . . . . .
C26 C 0.42283(15) 0.0185(2) -0.07349(11) 0.0493(6) Uani 1 1 d . . . . .
H11 H 0.462975 0.087873 -0.073375 0.059 Uiso 1 1 calc R U . . .
C27 C 0.35387(15) 0.0369(2) -0.04449(11) 0.0484(6) Uani 1 1 d . . . . .
H12 H 0.347100 0.117236 -0.024864 0.058 Uiso 1 1 calc R U . . .
C28 C 0.29519(13) -0.0637(2) -0.04467(9) 0.0398(5) Uani 1 1 d . . . . .
C29 C 0.22303(15) 0.6786(2) 0.18988(11) 0.0512(6) Uani 1 1 d . . . . .
C30 C 0.2984(4) 0.7438(6) 0.1760(3) 0.079(2) Uani 0.601(7) 1 d . . P A 1
H13 H 0.347924 0.686598 0.186663 0.118 Uiso 0.601(7) 1 calc R U P A 1
H14 H 0.306981 0.826877 0.197365 0.118 Uiso 0.601(7) 1 calc R U P A 1
H15 H 0.291291 0.761909 0.134534 0.118 Uiso 0.601(7) 1 calc R U P A 1
C31 C 0.2367(4) 0.6557(6) 0.2580(2) 0.0660(16) Uani 0.601(7) 1 d . . P A 1
H16 H 0.285957 0.598234 0.268993 0.099 Uiso 0.601(7) 1 calc R U P A 1
H17 H 0.185867 0.614079 0.268992 0.099 Uiso 0.601(7) 1 calc R U P A 1
H18 H 0.246507 0.740637 0.277741 0.099 Uiso 0.601(7) 1 calc R U P A 1
C32 C 0.1441(3) 0.7713(4) 0.1775(3) 0.075(2) Uani 0.601(7) 1 d . . P A 1
H19 H 0.157465 0.856436 0.196496 0.112 Uiso 0.601(7) 1 calc R U P A 1
H20 H 0.095884 0.730941 0.192466 0.112 Uiso 0.601(7) 1 calc R U P A 1
H21 H 0.129476 0.784746 0.135879 0.112 Uiso 0.601(7) 1 calc R U P A 1
C33 C 0.3230(5) 0.6787(10) 0.2066(5) 0.080(3) Uani 0.399(7) 1 d . . P A 2
H22 H 0.341319 0.761880 0.225765 0.119 Uiso 0.399(7) 1 calc R U P A 2
H23 H 0.349321 0.669229 0.171658 0.119 Uiso 0.399(7) 1 calc R U P A 2
H24 H 0.340324 0.604958 0.232713 0.119 Uiso 0.399(7) 1 calc R U P A 2
C34 C 0.1819(7) 0.7108(10) 0.2367(5) 0.089(4) Uani 0.399(7) 1 d . . P A 2
H25 H 0.120481 0.715952 0.223924 0.134 Uiso 0.399(7) 1 calc R U P A 2
H26 H 0.202715 0.796130 0.252600 0.134 Uiso 0.399(7) 1 calc R U P A 2
H27 H 0.193816 0.642745 0.266511 0.134 Uiso 0.399(7) 1 calc R U P A 2
C35 C 0.2065(6) 0.7881(6) 0.1396(3) 0.077(3) Uani 0.399(7) 1 d . . P A 2
H28 H 0.145885 0.789742 0.123705 0.115 Uiso 0.399(7) 1 calc R U P A 2
H29 H 0.239752 0.766187 0.108998 0.115 Uiso 0.399(7) 1 calc R U P A 2
H30 H 0.223719 0.874943 0.155575 0.115 Uiso 0.399(7) 1 calc R U P A 2
C36 C -0.12501(15) 0.1204(2) 0.23785(11) 0.0501(6) Uani 1 1 d . . . . .
C37 C -0.1875(3) 0.0034(4) 0.2239(2) 0.0766(15) Uani 0.788(7) 1 d . . P B 1
H31 H -0.155512 -0.079530 0.226562 0.115 Uiso 0.788(7) 1 calc R U P B 1
H32 H -0.218521 0.013587 0.184833 0.115 Uiso 0.788(7) 1 calc R U P B 1
H33 H -0.227888 0.002188 0.251587 0.115 Uiso 0.788(7) 1 calc R U P B 1
C38 C -0.1790(2) 0.2449(3) 0.23680(19) 0.0606(13) Uani 0.788(7) 1 d . . P B 1
H34 H -0.217047 0.237810 0.265816 0.091 Uiso 0.788(7) 1 calc R U P B 1
H35 H -0.212729 0.255252 0.198559 0.091 Uiso 0.788(7) 1 calc R U P B 1
H36 H -0.141754 0.321608 0.245344 0.091 Uiso 0.788(7) 1 calc R U P B 1
C39 C -0.0732(3) 0.1007(6) 0.29607(18) 0.0790(15) Uani 0.788(7) 1 d . . P B 1
H37 H -0.037419 0.178293 0.306174 0.118 Uiso 0.788(7) 1 calc R U P B 1
H38 H -0.037168 0.022559 0.295269 0.118 Uiso 0.788(7) 1 calc R U P B 1
H39 H -0.111284 0.088249 0.324818 0.118 Uiso 0.788(7) 1 calc R U P B 1
C40 C -0.0962(15) 0.003(2) 0.2812(8) 0.098(7) Uani 0.212(7) 1 d . . P B 2
H40 H -0.132121 0.001980 0.311683 0.147 Uiso 0.212(7) 1 calc R U P B 2
H41 H -0.036716 0.016060 0.298489 0.147 Uiso 0.212(7) 1 calc R U P B 2
H42 H -0.101884 -0.080750 0.260360 0.147 Uiso 0.212(7) 1 calc R U P B 2
C41 C -0.2097(13) 0.107(3) 0.2134(9) 0.120(10) Uani 0.212(7) 1 d . . P B 2
H43 H -0.229771 0.189825 0.194530 0.180 Uiso 0.212(7) 1 calc R U P B 2
H44 H -0.244001 0.086127 0.243571 0.180 Uiso 0.212(7) 1 calc R U P B 2
H45 H -0.215073 0.035854 0.184869 0.180 Uiso 0.212(7) 1 calc R U P B 2
C42 C -0.1207(11) 0.2475(15) 0.2827(8) 0.081(6) Uani 0.212(7) 1 d . . P B 2
H46 H -0.126333 0.329707 0.260523 0.121 Uiso 0.212(7) 1 calc R U P B 2
H47 H -0.066148 0.246829 0.308361 0.121 Uiso 0.212(7) 1 calc R U P B 2
H48 H -0.167206 0.240895 0.305607 0.121 Uiso 0.212(7) 1 calc R U P B 2
C43 C 0.12825(13) -0.6049(2) -0.09582(9) 0.0389(5) Uani 1 1 d . . . . .
C44 C 0.05499(16) -0.6679(2) -0.07047(11) 0.0552(6) Uani 1 1 d . . . . .
H49 H 0.069567 -0.672533 -0.028444 0.083 Uiso 1 1 calc R U . . .
H50 H 0.044854 -0.757102 -0.086085 0.083 Uiso 1 1 calc R U . . .
H51 H 0.003514 -0.614687 -0.080612 0.083 Uiso 1 1 calc R U . . .
C45 C 0.20660(14) -0.6929(2) -0.08193(11) 0.0500(6) Uani 1 1 d . . . . .
H52 H 0.224657 -0.695035 -0.040148 0.075 Uiso 1 1 calc R U . . .
H53 H 0.252757 -0.657726 -0.100797 0.075 Uiso 1 1 calc R U . . .
H54 H 0.192621 -0.782444 -0.095955 0.075 Uiso 1 1 calc R U . . .
C46 C 0.10374(16) -0.5974(2) -0.16149(10) 0.0519(6) Uani 1 1 d . . . . .
H55 H 0.089511 -0.685844 -0.176800 0.078 Uiso 1 1 calc R U . . .
H56 H 0.151646 -0.562315 -0.178573 0.078 Uiso 1 1 calc R U . . .
H57 H 0.054400 -0.539345 -0.171037 0.078 Uiso 1 1 calc R U . . .
C47 C 0.51126(14) -0.1156(2) -0.13524(10) 0.0448(5) Uani 1 1 d . . . . .
C48 C 0.5740(2) 0.0006(4) -0.12561(19) 0.0636(13) Uani 0.701(4) 1 d . . P C 1
H58 H 0.622494 -0.016557 -0.145780 0.095 Uiso 0.701(4) 1 calc R U P C 1
H59 H 0.594053 0.010727 -0.084288 0.095 Uiso 0.701(4) 1 calc R U P C 1
H60 H 0.545263 0.081661 -0.140640 0.095 Uiso 0.701(4) 1 calc R U P C 1
C49 C 0.4754(2) -0.1257(5) -0.19816(15) 0.0608(12) Uani 0.701(4) 1 d . . P C 1
H61 H 0.434869 -0.198979 -0.204005 0.091 Uiso 0.701(4) 1 calc R U P C 1
H62 H 0.521670 -0.141343 -0.220569 0.091 Uiso 0.701(4) 1 calc R U P C 1
H63 H 0.446280 -0.043304 -0.210875 0.091 Uiso 0.701(4) 1 calc R U P C 1
C50 C 0.5584(2) -0.2415(4) -0.11427(19) 0.0598(12) Uani 0.701(4) 1 d . . P C 1
H64 H 0.520304 -0.317235 -0.122407 0.090 Uiso 0.701(4) 1 calc R U P C 1
H65 H 0.577550 -0.235432 -0.072671 0.090 Uiso 0.701(4) 1 calc R U P C 1
H66 H 0.607810 -0.252624 -0.134256 0.090 Uiso 0.701(4) 1 calc R U P C 1
C51 C 0.5942(6) -0.1000(13) -0.0960(5) 0.077(3) Uani 0.299(4) 1 d . . P C 2
H67 H 0.593952 -0.016970 -0.074670 0.115 Uiso 0.299(4) 1 calc R U P C 2
H68 H 0.640898 -0.098954 -0.118914 0.115 Uiso 0.299(4) 1 calc R U P C 2
H69 H 0.602075 -0.173806 -0.068783 0.115 Uiso 0.299(4) 1 calc R U P C 2
C52 C 0.5083(6) -0.0097(10) -0.1835(4) 0.067(3) Uani 0.299(4) 1 d . . P C 2
H70 H 0.512734 0.078367 -0.166113 0.101 Uiso 0.299(4) 1 calc R U P C 2
H71 H 0.454433 -0.017031 -0.209774 0.101 Uiso 0.299(4) 1 calc R U P C 2
H72 H 0.555758 -0.023652 -0.205017 0.101 Uiso 0.299(4) 1 calc R U P C 2
C53 C 0.5147(7) -0.2522(9) -0.1673(5) 0.075(4) Uani 0.299(4) 1 d . . P C 2
H73 H 0.565899 -0.255669 -0.185833 0.112 Uiso 0.299(4) 1 calc R U P C 2
H74 H 0.464213 -0.261433 -0.196539 0.112 Uiso 0.299(4) 1 calc R U P C 2
H75 H 0.516211 -0.324225 -0.139298 0.112 Uiso 0.299(4) 1 calc R U P C 2

loop_
_atom_site_aniso_label
_atom_site_aniso_U_11
_atom_site_aniso_U_22
_atom_site_aniso_U_33
_atom_site_aniso_U_23
_atom_site_aniso_U_13
_atom_site_aniso_U_12
C1 0.0439(13) 0.0372(11) 0.0480(13) 0.0020(11) 0.0105(10) 0.0005(10)
C2 0.0421(12) 0.0363(11) 0.0468(13) -0.0007(11) 0.0116(10) 0.0005(10)
C3 0.0393(12) 0.0351(11) 0.0392(11) -0.0006(10) 0.0042(9) 0.0037(9)
C4 0.0421(12) 0.0359(11) 0.0452(12) -0.0008(10) 0.0119(10) 0.0008(9)
C5 0.0349(11) 0.0365(11) 0.0372(11) -0.0022(9) 0.0033(9) 0.0010(9)
C6 0.0443(13) 0.0506(13) 0.0452(13) -0.0078(11) 0.0160(10) -0.0045(10)
C7 0.0404(13) 0.0535(14) 0.0531(14) -0.0035(12) 0.0161(11) -0.0145(11)
C8 0.0355(12) 0.0403(11) 0.0419(12) -0.0027(10) 0.0039(9) -0.0052(9)
C9 0.0330(11) 0.0374(11) 0.0368(11) -0.0033(10) 0.0048(9) -0.0007(9)
C10 0.0312(11) 0.0342(11) 0.0346(10) 0.0011(9) 0.0022(8) 0.0015(8)
C11 0.0324(11) 0.0301(10) 0.0358(11) 0.0008(9) 0.0018(9) 0.0045(8)
C12 0.0376(12) 0.0344(11) 0.0450(12) 0.0001(10) 0.0086(10) 0.0021(9)
C13 0.0388(12) 0.0366(11) 0.0521(13) 0.0079(11) 0.0096(10) 0.0006(9)
C14 0.0502(14) 0.0337(12) 0.0674(16) -0.0028(12) 0.0137(12) -0.0099(10)
C15 0.0520(14) 0.0344(11) 0.0550(14) -0.0076(11) 0.0108(11) -0.0029(10)
C16 0.0391(12) 0.0324(11) 0.0393(11) 0.0007(10) 0.0037(9) 0.0026(9)
C17 0.0404(12) 0.0323(10) 0.0408(11) -0.0013(10) 0.0104(9) 0.0024(9)
C18 0.0403(12) 0.0389(12) 0.0540(13) -0.0047(11) 0.0195(10) -0.0010(9)
C19 0.0376(12) 0.0393(12) 0.0516(13) 0.0006(11) 0.0142(10) -0.0059(9)
C20 0.0350(11) 0.0338(10) 0.0368(11) 0.0003(9) 0.0035(9) 0.0010(8)
C21 0.0369(11) 0.0337(11) 0.0404(11) -0.0039(10) 0.0125(9) 0.0004(9)
C22 0.0361(11) 0.0335(11) 0.0413(12) 0.0012(10) 0.0098(9) -0.0010(9)
C23 0.0401(12) 0.0313(10) 0.0445(12) -0.0021(10) 0.0111(10) -0.0019(9)
C24 0.0435(13) 0.0364(11) 0.0462(12) -0.0006(10) 0.0138(10) 0.0000(9)
C25 0.0384(12) 0.0415(12) 0.0455(12) 0.0051(11) 0.0105(10) -0.0032(9)
C26 0.0469(14) 0.0378(12) 0.0658(16) 0.0015(12) 0.0165(12) -0.0109(10)
C27 0.0517(14) 0.0337(11) 0.0616(15) -0.0035(11) 0.0149(12) -0.0037(10)
C28 0.0407(12) 0.0339(11) 0.0467(12) -0.0014(10) 0.0129(10) -0.0009(9)
C29 0.0479(14) 0.0447(13) 0.0600(15) -0.0125(12) 0.0051(12) -0.0151(11)
C30 0.074(5) 0.062(4) 0.107(5) -0.033(4) 0.038(4) -0.038(3)
C31 0.065(4) 0.075(4) 0.056(3) -0.016(3) 0.002(3) -0.027(3)
C32 0.074(4) 0.044(3) 0.101(5) -0.022(3) -0.002(3) -0.003(2)
C33 0.064(5) 0.075(6) 0.091(7) -0.032(5) -0.016(5) -0.013(5)
C34 0.098(8) 0.083(7) 0.099(8) -0.058(7) 0.054(7) -0.052(6)
C35 0.104(8) 0.039(4) 0.080(5) 0.000(4) -0.007(5) -0.011(4)
C36 0.0472(14) 0.0463(13) 0.0596(15) 0.0076(12) 0.0177(12) -0.0075(11)
C37 0.072(3) 0.060(2) 0.110(4) -0.010(3) 0.051(3) -0.026(2)
C38 0.057(2) 0.055(2) 0.079(3) 0.0002(19) 0.038(2) 0.0008(17)
C39 0.073(3) 0.107(4) 0.061(2) 0.029(3) 0.020(2) 0.000(3)
C40 0.151(19) 0.067(11) 0.080(12) 0.030(10) 0.034(12) 0.004(12)
C41 0.086(14) 0.19(3) 0.091(13) 0.001(17) 0.026(11) -0.063(17)
C42 0.071(11) 0.091(11) 0.093(13) -0.005(10) 0.049(10) 0.002(8)
C43 0.0391(12) 0.0353(11) 0.0417(12) -0.0022(10) 0.0045(9) -0.0057(9)
C44 0.0563(15) 0.0460(13) 0.0655(16) -0.0066(12) 0.0164(13) -0.0181(11)
C45 0.0482(14) 0.0380(12) 0.0617(15) -0.0041(11) 0.0020(12) 0.0012(10)
C46 0.0570(15) 0.0490(13) 0.0479(13) -0.0072(12) 0.0024(11) -0.0052(11)
C47 0.0388(12) 0.0501(13) 0.0476(13) 0.0053(11) 0.0132(10) -0.0063(10)
C48 0.053(2) 0.068(3) 0.077(3) 0.004(2) 0.033(2) -0.014(2)
C49 0.053(2) 0.090(3) 0.043(2) 0.003(2) 0.0177(17) -0.002(2)
C50 0.046(2) 0.067(3) 0.070(3) 0.005(2) 0.019(2) 0.0066(18)
C51 0.056(6) 0.104(9) 0.072(7) -0.021(7) 0.012(5) 0.003(6)
C52 0.066(6) 0.079(7) 0.062(6) 0.009(5) 0.026(5) 0.002(5)
C53 0.082(8) 0.063(6) 0.091(8) -0.017(6) 0.053(7) -0.009(5)

loop_
_atom_type_symbol
_atom_type_description
_atom_type_scat_dispersion_real
_atom_type_scat_dispersion_imag
_atom_type_scat_source
C C 0.0033 0.0016 'International Tables Vol C Tables 4.2.6.8 and 6.1.1.4'
H H 0.0000 0.0000 'International Tables Vol C Tables 4.2.6.8 and 6.1.1.4'

loop_
_geom_angle_atom_site_label_1
_geom_angle_atom_site_label_2
_geom_angle_atom_site_label_3
_geom_angle
_geom_angle_site_symmetry_1
_geom_angle_site_symmetry_3
_geom_angle_publ_flag
C2 C1 C3 177.2(2) . . ?
C1 C2 C4 178.0(2) . . ?
C1 C3 C16 126.10(19) . . ?
C1 C3 C5 127.44(19) . . ?
C16 C3 C5 106.37(17) . . ?
C2 C4 C28 127.6(2) . . ?
C2 C4 C17 126.20(19) . . ?
C28 C4 C17 106.16(17) . . ?
C6 C5 C10 119.83(19) . . ?
C6 C5 C3 131.45(19) . . ?
C10 C5 C3 108.68(17) . . ?
C5 C6 C7 119.18(19) . . ?
C5 C6 H1 120.4 . . ?
C7 C6 H1 120.4 . . ?
C6 C7 C8 122.3(2) . . ?
C6 C7 H2 118.9 . . ?
C8 C7 H2 118.9 . . ?
C9 C8 C7 117.90(19) . . ?
C9 C8 C29 121.29(19) . . ?
C7 C8 C29 120.80(19) . . ?
C10 C9 C8 120.98(19) . . ?
C10 C9 H3 119.5 . . ?
C8 C9 H3 119.5 . . ?
C9 C10 C5 119.85(18) . . ?
C9 C10 C11 132.24(18) . . ?
C5 C10 C11 107.89(17) . . ?
C12 C11 C16 119.94(19) . . ?
C12 C11 C10 131.85(18) . . ?
C16 C11 C10 108.20(17) . . ?
C11 C12 C13 120.3(2) . . ?
C11 C12 H4 119.8 . . ?
C13 C12 H4 119.8 . . ?
C14 C13 C12 118.19(19) . . ?
C14 C13 C36 121.91(19) . . ?
C12 C13 C36 119.9(2) . . ?
C15 C14 C13 122.2(2) . . ?
C15 C14 H5 118.9 . . ?
C13 C14 H5 118.9 . . ?
C14 C15 C16 119.3(2) . . ?
C14 C15 H6 120.3 . . ?
C16 C15 H6 120.3 . . ?
C15 C16 C11 119.95(19) . . ?
C15 C16 C3 131.2(2) . . ?
C11 C16 C3 108.80(18) . . ?
C18 C17 C22 120.05(19) . . ?
C18 C17 C4 131.40(19) . . ?
C22 C17 C4 108.54(17) . . ?
C17 C18 C19 118.91(19) . . ?
C17 C18 H7 120.5 . . ?
C19 C18 H7 120.5 . . ?
C18 C19 C20 122.16(19) . . ?
C18 C19 H8 118.9 . . ?
C20 C19 H8 118.9 . . ?
C21 C20 C19 118.06(18) . . ?
C21 C20 C43 119.57(17) . . ?
C19 C20 C43 122.36(18) . . ?
C22 C21 C20 120.38(18) . . ?
C22 C21 H9 119.8 . . ?
C20 C21 H9 119.8 . . ?
C21 C22 C17 120.44(18) . . ?
C21 C22 C23 131.08(18) . . ?
C17 C22 C23 108.48(17) . . ?
C24 C23 C28 120.44(19) . . ?
C24 C23 C22 131.30(19) . . ?
C28 C23 C22 108.24(17) . . ?
C23 C24 C25 120.7(2) . . ?
C23 C24 H10 119.7 . . ?
C25 C24 H10 119.7 . . ?
C26 C25 C24 117.77(19) . . ?
C26 C25 C47 122.14(19) . . ?
C24 C25 C47 120.08(19) . . ?
C27 C26 C25 122.7(2) . . ?
C27 C26 H11 118.7 . . ?
C25 C26 H11 118.7 . . ?
C28 C27 C26 118.8(2) . . ?
C28 C27 H12 120.6 . . ?
C26 C27 H12 120.6 . . ?
C27 C28 C23 119.60(19) . . ?
C27 C28 C4 131.8(2) . . ?
C23 C28 C4 108.57(18) . . ?
C34 C29 C8 116.6(4) . . ?
C30 C29 C8 116.8(3) . . ?
C30 C29 C32 110.7(4) . . ?
C8 C29 C32 108.4(2) . . ?
C34 C29 C33 112.1(6) . . ?
C8 C29 C33 106.0(4) . . ?
C30 C29 C31 107.4(4) . . ?
C8 C29 C31 107.9(3) . . ?
C32 C29 C31 105.0(4) . . ?
C34 C29 C35 111.7(6) . . ?
C8 C29 C35 106.0(3) . . ?
C33 C29 C35 103.2(6) . . ?
C29 C30 H13 109.5 . . ?
C29 C30 H14 109.5 . . ?
H13 C30 H14 109.5 . . ?
C29 C30 H15 109.5 . . ?
H13 C30 H15 109.5 . . ?
H14 C30 H15 109.5 . . ?
C29 C31 H16 109.5 . . ?
C29 C31 H17 109.5 . . ?
H16 C31 H17 109.5 . . ?
C29 C31 H18 109.5 . . ?
H16 C31 H18 109.5 . . ?
H17 C31 H18 109.5 . . ?
C29 C32 H19 109.5 . . ?
C29 C32 H20 109.5 . . ?
H19 C32 H20 109.5 . . ?
C29 C32 H21 109.5 . . ?
H19 C32 H21 109.5 . . ?
H20 C32 H21 109.5 . . ?
C29 C33 H22 109.5 . . ?
C29 C33 H23 109.5 . . ?
H22 C33 H23 109.5 . . ?
C29 C33 H24 109.5 . . ?
H22 C33 H24 109.5 . . ?
H23 C33 H24 109.5 . . ?
C29 C34 H25 109.5 . . ?
C29 C34 H26 109.5 . . ?
H25 C34 H26 109.5 . . ?
C29 C34 H27 109.5 . . ?
H25 C34 H27 109.5 . . ?
H26 C34 H27 109.5 . . ?
C29 C35 H28 109.5 . . ?
C29 C35 H29 109.5 . . ?
H28 C35 H29 109.5 . . ?
C29 C35 H30 109.5 . . ?
H28 C35 H30 109.5 . . ?
H29 C35 H30 109.5 . . ?
C39 C36 C38 110.8(3) . . ?
C41 C36 C13 114.0(8) . . ?
C39 C36 C13 107.8(2) . . ?
C38 C36 C13 110.2(2) . . ?
C39 C36 C37 109.7(3) . . ?
C38 C36 C37 106.8(3) . . ?
C13 C36 C37 111.5(2) . . ?
C41 C36 C40 111.2(12) . . ?
C13 C36 C40 109.5(7) . . ?
C41 C36 C42 106.4(13) . . ?
C13 C36 C42 113.8(5) . . ?
C40 C36 C42 101.2(10) . . ?
C36 C37 H31 109.5 . . ?
C36 C37 H32 109.5 . . ?
H31 C37 H32 109.5 . . ?
C36 C37 H33 109.5 . . ?
H31 C37 H33 109.5 . . ?
H32 C37 H33 109.5 . . ?
C36 C38 H34 109.5 . . ?
C36 C38 H35 109.5 . . ?
H34 C38 H35 109.5 . . ?
C36 C38 H36 109.5 . . ?
H34 C38 H36 109.5 . . ?
H35 C38 H36 109.5 . . ?
C36 C39 H37 109.5 . . ?
C36 C39 H38 109.5 . . ?
H37 C39 H38 109.5 . . ?
C36 C39 H39 109.5 . . ?
H37 C39 H39 109.5 . . ?
H38 C39 H39 109.5 . . ?
C36 C40 H40 109.5 . . ?
C36 C40 H41 109.5 . . ?
H40 C40 H41 109.5 . . ?
C36 C40 H42 109.5 . . ?
H40 C40 H42 109.5 . . ?
H41 C40 H42 109.5 . . ?
C36 C41 H43 109.5 . . ?
C36 C41 H44 109.5 . . ?
H43 C41 H44 109.5 . . ?
C36 C41 H45 109.5 . . ?
H43 C41 H45 109.5 . . ?
H44 C41 H45 109.5 . . ?
C36 C42 H46 109.5 . . ?
C36 C42 H47 109.5 . . ?
H46 C42 H47 109.5 . . ?
C36 C42 H48 109.5 . . ?
H46 C42 H48 109.5 . . ?
H47 C42 H48 109.5 . . ?
C44 C43 C45 108.54(18) . . ?
C44 C43 C46 108.59(18) . . ?
C45 C43 C46 108.61(19) . . ?
C44 C43 C20 112.04(17) . . ?
C45 C43 C20 110.49(17) . . ?
C46 C43 C20 108.51(17) . . ?
C43 C44 H49 109.5 . . ?
C43 C44 H50 109.5 . . ?
H49 C44 H50 109.5 . . ?
C43 C44 H51 109.5 . . ?
H49 C44 H51 109.5 . . ?
H50 C44 H51 109.5 . . ?
C43 C45 H52 109.5 . . ?
C43 C45 H53 109.5 . . ?
H52 C45 H53 109.5 . . ?
C43 C45 H54 109.5 . . ?
H52 C45 H54 109.5 . . ?
H53 C45 H54 109.5 . . ?
C43 C46 H55 109.5 . . ?
C43 C46 H56 109.5 . . ?
H55 C46 H56 109.5 . . ?
C43 C46 H57 109.5 . . ?
H55 C46 H57 109.5 . . ?
H56 C46 H57 109.5 . . ?
C49 C47 C50 110.8(3) . . ?
C51 C47 C25 111.5(4) . . ?
C49 C47 C25 106.7(2) . . ?
C50 C47 C25 109.1(2) . . ?
C49 C47 C48 109.7(3) . . ?
C50 C47 C48 108.5(3) . . ?
C25 C47 C48 112.0(2) . . ?
C51 C47 C52 107.5(6) . . ?
C25 C47 C52 109.8(4) . . ?
C51 C47 C53 107.1(6) . . ?
C25 C47 C53 115.4(4) . . ?
C52 C47 C53 105.0(6) . . ?
C47 C48 H58 109.5 . . ?
C47 C48 H59 109.5 . . ?
H58 C48 H59 109.5 . . ?
C47 C48 H60 109.5 . . ?
H58 C48 H60 109.5 . . ?
H59 C48 H60 109.5 . . ?
C47 C49 H61 109.5 . . ?
C47 C49 H62 109.5 . . ?
H61 C49 H62 109.5 . . ?
C47 C49 H63 109.5 . . ?
H61 C49 H63 109.5 . . ?
H62 C49 H63 109.5 . . ?
C47 C50 H64 109.5 . . ?
C47 C50 H65 109.5 . . ?
H64 C50 H65 109.5 . . ?
C47 C50 H66 109.5 . . ?
H64 C50 H66 109.5 . . ?
H65 C50 H66 109.5 . . ?
C47 C51 H67 109.5 . . ?
C47 C51 H68 109.5 . . ?
H67 C51 H68 109.5 . . ?
C47 C51 H69 109.5 . . ?
H67 C51 H69 109.5 . . ?
H68 C51 H69 109.5 . . ?
C47 C52 H70 109.5 . . ?
C47 C52 H71 109.5 . . ?
H70 C52 H71 109.5 . . ?
C47 C52 H72 109.5 . . ?
H70 C52 H72 109.5 . . ?
H71 C52 H72 109.5 . . ?
C47 C53 H73 109.5 . . ?
C47 C53 H74 109.5 . . ?
H73 C53 H74 109.5 . . ?
C47 C53 H75 109.5 . . ?
H73 C53 H75 109.5 . . ?
H74 C53 H75 109.5 . . ?

loop_
_geom_bond_atom_site_label_1
_geom_bond_atom_site_label_2
_geom_bond_distance
_geom_bond_site_symmetry_2
_geom_bond_publ_flag
C1 C2 1.241(3) . ?
C1 C3 1.346(3) . ?
C2 C4 1.347(3) . ?
C3 C16 1.462(3) . ?
C3 C5 1.464(3) . ?
C4 C28 1.468(3) . ?
C4 C17 1.476(3) . ?
C5 C6 1.380(3) . ?
C5 C10 1.415(3) . ?
C6 C7 1.386(3) . ?
C6 H1 0.9500 . ?
C7 C8 1.397(3) . ?
C7 H2 0.9500 . ?
C8 C9 1.394(3) . ?
C8 C29 1.534(3) . ?
C9 C10 1.383(3) . ?
C9 H3 0.9500 . ?
C10 C11 1.467(3) . ?
C11 C12 1.387(3) . ?
C11 C16 1.409(3) . ?
C12 C13 1.402(3) . ?
C12 H4 0.9500 . ?
C13 C14 1.392(3) . ?
C13 C36 1.538(3) . ?
C14 C15 1.381(3) . ?
C14 H5 0.9500 . ?
C15 C16 1.380(3) . ?
C15 H6 0.9500 . ?
C17 C18 1.374(3) . ?
C17 C22 1.399(3) . ?
C18 C19 1.390(3) . ?
C18 H7 0.9500 . ?
C19 C20 1.395(3) . ?
C19 H8 0.9500 . ?
C20 C21 1.390(3) . ?
C20 C43 1.535(3) . ?
C21 C22 1.385(3) . ?
C21 H9 0.9500 . ?
C22 C23 1.469(3) . ?
C23 C24 1.383(3) . ?
C23 C28 1.407(3) . ?
C24 C25 1.393(3) . ?
C24 H10 0.9500 . ?
C25 C26 1.391(3) . ?
C25 C47 1.531(3) . ?
C26 C27 1.388(3) . ?
C26 H11 0.9500 . ?
C27 C28 1.383(3) . ?
C27 H12 0.9500 . ?
C29 C34 1.400(8) . ?
C29 C30 1.448(5) . ?
C29 C32 1.560(5) . ?
C29 C33 1.579(9) . ?
C29 C31 1.598(6) . ?
C29 C35 1.613(7) . ?
C30 H13 0.9800 . ?
C30 H14 0.9800 . ?
C30 H15 0.9800 . ?
C31 H16 0.9800 . ?
C31 H17 0.9800 . ?
C31 H18 0.9800 . ?
C32 H19 0.9800 . ?
C32 H20 0.9800 . ?
C32 H21 0.9800 . ?
C33 H22 0.9800 . ?
C33 H23 0.9800 . ?
C33 H24 0.9800 . ?
C34 H25 0.9800 . ?
C34 H26 0.9800 . ?
C34 H27 0.9800 . ?
C35 H28 0.9800 . ?
C35 H29 0.9800 . ?
C35 H30 0.9800 . ?
C36 C41 1.389(19) . ?
C36 C39 1.499(5) . ?
C36 C38 1.525(4) . ?
C36 C37 1.551(4) . ?
C36 C40 1.587(16) . ?
C36 C42 1.659(16) . ?
C37 H31 0.9800 . ?
C37 H32 0.9800 . ?
C37 H33 0.9800 . ?
C38 H34 0.9800 . ?
C38 H35 0.9800 . ?
C38 H36 0.9800 . ?
C39 H37 0.9800 . ?
C39 H38 0.9800 . ?
C39 H39 0.9800 . ?
C40 H40 0.9800 . ?
C40 H41 0.9800 . ?
C40 H42 0.9800 . ?
C41 H43 0.9800 . ?
C41 H44 0.9800 . ?
C41 H45 0.9800 . ?
C42 H46 0.9800 . ?
C42 H47 0.9800 . ?
C42 H48 0.9800 . ?
C43 C44 1.526(3) . ?
C43 C45 1.528(3) . ?
C43 C46 1.534(3) . ?
C44 H49 0.9800 . ?
C44 H50 0.9800 . ?
C44 H51 0.9800 . ?
C45 H52 0.9800 . ?
C45 H53 0.9800 . ?
C45 H54 0.9800 . ?
C46 H55 0.9800 . ?
C46 H56 0.9800 . ?
C46 H57 0.9800 . ?
C47 C51 1.500(10) . ?
C47 C49 1.505(4) . ?
C47 C50 1.524(4) . ?
C47 C48 1.539(4) . ?
C47 C52 1.557(9) . ?
C47 C53 1.581(9) . ?
C48 H58 0.9800 . ?
C48 H59 0.9800 . ?
C48 H60 0.9800 . ?
C49 H61 0.9800 . ?
C49 H62 0.9800 . ?
C49 H63 0.9800 . ?
C50 H64 0.9800 . ?
C50 H65 0.9800 . ?
C50 H66 0.9800 . ?
C51 H67 0.9800 . ?
C51 H68 0.9800 . ?
C51 H69 0.9800 . ?
C52 H70 0.9800 . ?
C52 H71 0.9800 . ?
C52 H72 0.9800 . ?
C53 H73 0.9800 . ?
C53 H74 0.9800 . ?
C53 H75 0.9800 . ?

loop_
_geom_torsion_atom_site_label_1
_geom_torsion_atom_site_label_2
_geom_torsion_atom_site_label_3
_geom_torsion_atom_site_label_4
_geom_torsion
_geom_torsion_site_symmetry_1
_geom_torsion_site_symmetry_2
_geom_torsion_site_symmetry_3
_geom_torsion_site_symmetry_4
_geom_torsion_publ_flag
C1 C3 C5 C6 3.0(4) . . . . ?
C16 C3 C5 C6 179.7(2) . . . . ?
C1 C3 C5 C10 -174.8(2) . . . . ?
C16 C3 C5 C10 1.8(2) . . . . ?
C10 C5 C6 C7 -0.4(3) . . . . ?
C3 C5 C6 C7 -178.1(2) . . . . ?
C5 C6 C7 C8 1.0(4) . . . . ?
C6 C7 C8 C9 -0.9(3) . . . . ?
C6 C7 C8 C29 179.6(2) . . . . ?
C7 C8 C9 C10 0.3(3) . . . . ?
C29 C8 C9 C10 179.8(2) . . . . ?
C8 C9 C10 C5 0.1(3) . . . . ?
C8 C9 C10 C11 178.3(2) . . . . ?
C6 C5 C10 C9 -0.1(3) . . . . ?
C3 C5 C10 C9 178.05(18) . . . . ?
C6 C5 C10 C11 -178.65(18) . . . . ?
C3 C5 C10 C11 -0.5(2) . . . . ?
C9 C10 C11 C12 -0.9(4) . . . . ?
C5 C10 C11 C12 177.4(2) . . . . ?
C9 C10 C11 C16 -179.4(2) . . . . ?
C5 C10 C11 C16 -1.1(2) . . . . ?
C16 C11 C12 C13 -0.6(3) . . . . ?
C10 C11 C12 C13 -179.0(2) . . . . ?
C11 C12 C13 C14 -1.2(3) . . . . ?
C11 C12 C13 C36 176.4(2) . . . . ?
C12 C13 C14 C15 1.8(4) . . . . ?
C36 C13 C14 C15 -175.7(2) . . . . ?
C13 C14 C15 C16 -0.6(4) . . . . ?
C14 C15 C16 C11 -1.4(3) . . . . ?
C14 C15 C16 C3 176.7(2) . . . . ?
C12 C11 C16 C15 1.9(3) . . . . ?
C10 C11 C16 C15 -179.35(19) . . . . ?
C12 C11 C16 C3 -176.49(19) . . . . ?
C10 C11 C16 C3 2.2(2) . . . . ?
C1 C3 C16 C15 -4.0(4) . . . . ?
C5 C3 C16 C15 179.3(2) . . . . ?
C1 C3 C16 C11 174.2(2) . . . . ?
C5 C3 C16 C11 -2.5(2) . . . . ?
C2 C4 C17 C18 2.6(4) . . . . ?
C28 C4 C17 C18 -179.6(2) . . . . ?
C2 C4 C17 C22 -178.3(2) . . . . ?
C28 C4 C17 C22 -0.5(2) . . . . ?
C22 C17 C18 C19 0.9(3) . . . . ?
C4 C17 C18 C19 179.9(2) . . . . ?
C17 C18 C19 C20 -0.7(3) . . . . ?
C18 C19 C20 C21 -0.1(3) . . . . ?
C18 C19 C20 C43 -179.1(2) . . . . ?
C19 C20 C21 C22 0.6(3) . . . . ?
C43 C20 C21 C22 179.66(19) . . . . ?
C20 C21 C22 C17 -0.3(3) . . . . ?
C20 C21 C22 C23 179.0(2) . . . . ?
C18 C17 C22 C21 -0.5(3) . . . . ?
C4 C17 C22 C21 -179.68(19) . . . . ?
C18 C17 C22 C23 -179.9(2) . . . . ?
C4 C17 C22 C23 0.9(2) . . . . ?
C21 C22 C23 C24 -1.8(4) . . . . ?
C17 C22 C23 C24 177.5(2) . . . . ?
C21 C22 C23 C28 179.7(2) . . . . ?
C17 C22 C23 C28 -0.9(2) . . . . ?
C28 C23 C24 C25 -0.3(3) . . . . ?
C22 C23 C24 C25 -178.6(2) . . . . ?
C23 C24 C25 C26 0.0(3) . . . . ?
C23 C24 C25 C47 -179.0(2) . . . . ?
C24 C25 C26 C27 0.2(4) . . . . ?
C47 C25 C26 C27 179.1(2) . . . . ?
C25 C26 C27 C28 -0.1(4) . . . . ?
C26 C27 C28 C23 -0.1(3) . . . . ?
C26 C27 C28 C4 177.8(2) . . . . ?
C24 C23 C28 C27 0.3(3) . . . . ?
C22 C23 C28 C27 179.0(2) . . . . ?
C24 C23 C28 C4 -178.1(2) . . . . ?
C22 C23 C28 C4 0.6(2) . . . . ?
C2 C4 C28 C27 -0.4(4) . . . . ?
C17 C4 C28 C27 -178.2(2) . . . . ?
C2 C4 C28 C23 177.7(2) . . . . ?
C17 C4 C28 C23 -0.1(2) . . . . ?
C9 C8 C29 C34 7.7(7) . . . . ?
C7 C8 C29 C34 -172.8(7) . . . . ?
C9 C8 C29 C30 173.4(4) . . . . ?
C7 C8 C29 C30 -7.1(5) . . . . ?
C9 C8 C29 C32 -60.8(4) . . . . ?
C7 C8 C29 C32 118.7(3) . . . . ?
C9 C8 C29 C33 133.3(5) . . . . ?
C7 C8 C29 C33 -47.2(5) . . . . ?
C9 C8 C29 C31 52.3(4) . . . . ?
C7 C8 C29 C31 -128.2(3) . . . . ?
C9 C8 C29 C35 -117.4(4) . . . . ?
C7 C8 C29 C35 62.1(4) . . . . ?
C14 C13 C36 C41 -59.8(15) . . . . ?
C12 C13 C36 C41 122.7(14) . . . . ?
C14 C13 C36 C39 109.2(3) . . . . ?
C12 C13 C36 C39 -68.3(3) . . . . ?
C14 C13 C36 C38 -129.7(3) . . . . ?
C12 C13 C36 C38 52.8(3) . . . . ?
C14 C13 C36 C37 -11.3(4) . . . . ?
C12 C13 C36 C37 171.2(3) . . . . ?
C14 C13 C36 C40 65.5(10) . . . . ?
C12 C13 C36 C40 -112.0(10) . . . . ?
C14 C13 C36 C42 177.9(8) . . . . ?
C12 C13 C36 C42 0.4(8) . . . . ?
C21 C20 C43 C44 173.48(19) . . . . ?
C19 C20 C43 C44 -7.5(3) . . . . ?
C21 C20 C43 C45 52.3(3) . . . . ?
C19 C20 C43 C45 -128.6(2) . . . . ?
C21 C20 C43 C46 -66.6(2) . . . . ?
C19 C20 C43 C46 112.4(2) . . . . ?
C26 C25 C47 C51 58.9(6) . . . . ?
C24 C25 C47 C51 -122.2(6) . . . . ?
C26 C25 C47 C49 -113.8(3) . . . . ?
C24 C25 C47 C49 65.1(3) . . . . ?
C26 C25 C47 C50 126.5(3) . . . . ?
C24 C25 C47 C50 -54.6(3) . . . . ?
C26 C25 C47 C48 6.3(4) . . . . ?
C24 C25 C47 C48 -174.7(3) . . . . ?
C26 C25 C47 C52 -60.3(5) . . . . ?
C24 C25 C47 C52 118.7(5) . . . . ?
C26 C25 C47 C53 -178.6(6) . . . . ?
C24 C25 C47 C53 0.3(6) . . . . ?
